data_7703364
loop_
_publ_author_name
'Li, Haijian'
'Kegler, Philip'
'Alekseev, Evgeny V.'

_publ_section_title
;
 Crystal growth of novel 3D skeleton uranyl germanium complexes: influence
 of synthetic conditions on crystal structures.
;
_journal_issue 7
_journal_name_full 'Dalton transactions (Cambridge, England : 2003)'
_journal_page_first 2244
_journal_page_last 2257
_journal_paper_doi 10.1039/c9dt04750f
_journal_volume 49
_journal_year 2020
_chemical_formula_sum 'Cs6 Ge8 O25 U2'
_chemical_formula_weight 2254.24
_space_group_crystal_system triclinic
_space_group_IT_number 2
_space_group_name_Hall '-P 1'
_space_group_name_H-M_alt 'P -1'
_audit_creation_method SHELXL-2018/1
_audit_update_record
;
2019-12-05 deposited with the CCDC.	2020-01-24 downloaded from the CCDC.
;
_cell_angle_alpha 91.077(3)
_cell_angle_beta 96.005(3)
_cell_angle_gamma 117.601(4)
_cell_formula_units_Z 1
_cell_length_a 7.4500(3)
_cell_length_b 7.8701(3)
_cell_length_c 14.7132(6)
_cell_measurement_reflns_used 3447
_cell_measurement_temperature 293(2)
_cell_measurement_theta_max 32.2110
_cell_measurement_theta_min 2.7840
_cell_volume 758.08(6)
_computing_structure_refinement 'SHELXL-2018/1 (Sheldrick, 2018)'
_diffrn_ambient_temperature 293(2)
_diffrn_detector_area_resol_mean 15.9834
_diffrn_measured_fraction_theta_full 1.000
_diffrn_measured_fraction_theta_max 0.282
_diffrn_measurement_device_type 'SuperNova, Dual, Cu at zero, Eos'
_diffrn_measurement_method '\w scans'
_diffrn_radiation_type MoK\a
_diffrn_radiation_wavelength 0.71073
_diffrn_reflns_av_R_equivalents 0.0279
_diffrn_reflns_av_unetI/netI 0.0423
_diffrn_reflns_Laue_measured_fraction_full 1.000
_diffrn_reflns_Laue_measured_fraction_max 0.282
_diffrn_reflns_limit_h_max 9
_diffrn_reflns_limit_h_min -9
_diffrn_reflns_limit_k_max 10
_diffrn_reflns_limit_k_min -10
_diffrn_reflns_limit_l_max 15
_diffrn_reflns_limit_l_min -19
_diffrn_reflns_number 7010
_diffrn_reflns_point_group_measured_fraction_full 1.000
_diffrn_reflns_point_group_measured_fraction_max 0.282
_diffrn_reflns_theta_full 25.242
_diffrn_reflns_theta_max 28.282
_diffrn_reflns_theta_min 2.792
_diffrn_source 'fine-focus sealed tube'
_exptl_absorpt_coefficient_mu 25.635
_exptl_absorpt_correction_T_max 0.077
_exptl_absorpt_correction_T_min 0.003
_exptl_absorpt_correction_type multi-scan
_exptl_crystal_colour Green
_exptl_crystal_density_diffrn 4.938
_exptl_crystal_description Column
_exptl_crystal_F_000 970
_exptl_crystal_size_max 0.500
_exptl_crystal_size_mid 0.200
_exptl_crystal_size_min 0.100
_refine_diff_density_max 2.826
_refine_diff_density_min -3.484
_refine_diff_density_rms 0.302
_refine_ls_extinction_method none
_refine_ls_goodness_of_fit_ref 1.021
_refine_ls_hydrogen_treatment undef
_refine_ls_matrix_type full
_refine_ls_number_parameters 203
_refine_ls_number_reflns 3758
_refine_ls_number_restraints 12
_refine_ls_restrained_S_all 1.022
_refine_ls_R_factor_all 0.0410
_refine_ls_R_factor_gt 0.0348
_refine_ls_shift/su_max 0.000
_refine_ls_shift/su_mean 0.000
_refine_ls_structure_factor_coef Fsqd
_refine_ls_weighting_details 'w=1/[\s^2^(Fo^2^)+(0.0284P)^2^+10.9641P] where P=(Fo^2^+2Fc^2^)/3'
_refine_ls_weighting_scheme calc
_refine_ls_wR_factor_gt 0.0780
_refine_ls_wR_factor_ref 0.0816
_reflns_Friedel_coverage 0.000
_reflns_number_gt 3350
_reflns_number_total 3758
_reflns_threshold_expression 'I > 2\s(I)'
_cod_data_source_file c9dt04750f2.cif
_cod_data_source_block Cs6(UO2)2Ge8O21
_cod_depositor_comments 'Adding full bibliography for 7703362--7703366.cif.'
_cod_database_code 7703364
_shelx_shelxl_version_number 2018/1
_shelx_space_group_comment
;
The symmetry employed for this shelxl refinement is uniquely defined
by the following loop, which should always be used as a source of
symmetry information in preference to the above space-group names.
They are only intended as comments.
;
_shelx_estimated_absorpt_t_min 0.027
_shelx_estimated_absorpt_t_max 0.184

loop_
_space_group_symop_operation_xyz
'x, y, z'
'-x, -y, -z'

loop_
_atom_site_label
_atom_site_type_symbol
_atom_site_fract_x
_atom_site_fract_y
_atom_site_fract_z
_atom_site_U_iso_or_equiv
_atom_site_adp_type
_atom_site_occupancy
_atom_site_site_symmetry_order
_atom_site_calc_flag
_atom_site_refinement_flags_posn
_atom_site_refinement_flags_adp
_atom_site_refinement_flags_occupancy
U1 U 1.000000 0.500000 0.000000 0.01477(9) Uani 1 2 d S . P
U2 U 1.000000 1.000000 0.500000 0.01298(8) Uani 1 2 d S . P
Cs1 Cs 0.2493(3) 0.6044(2) 0.47167(14) 0.0381(4) Uani 0.5 1 d . . P
Cs2 Cs 0.22740(7) 0.85626(7) 0.22889(4) 0.02375(11) Uani 1 1 d . . .
Cs3 Cs 0.67181(9) 0.80844(8) 0.04360(4) 0.03241(13) Uani 1 1 d . . .
Cs4 Cs 0.6711(4) 1.3211(4) 0.49288(17) 0.0670(7) Uani 0.5 1 d . . P
Ge1 Ge 0.88573(11) 0.11770(10) 0.27529(5) 0.01342(14) Uani 1 1 d . . .
Ge2 Ge 0.66772(10) 0.67081(9) 0.32502(5) 0.01079(14) Uani 1 1 d . . .
Ge3 Ge 0.71692(16) 0.37704(11) 0.20204(6) 0.0325(2) Uani 1 1 d . . .
Ge4 Ge 1.27466(16) 0.39110(11) 0.19533(6) 0.0351(2) Uani 1 1 d . . .
O1 O 1.0164(12) 0.3978(12) 0.2515(6) 0.0086(16) Uani 0.5 1 d . U P
O2 O 0.7085(7) 0.7381(7) 0.4403(4) 0.0182(10) Uani 1 1 d . . .
O3 O 0.7698(7) 0.5130(7) 0.3073(4) 0.0158(10) Uani 1 1 d . . .
O4 O 1.4026(7) 0.5514(7) 0.2936(4) 0.0189(11) Uani 1 1 d . . .
O5 O 1.1286(9) 0.7623(8) 0.0092(4) 0.0277(12) Uani 1 1 d . . .
O6 O 0.7738(8) -0.1413(7) 0.2550(4) 0.0213(11) Uani 1 1 d . . .
O7 O 0.8379(9) 0.5073(8) 0.1169(4) 0.0294(13) Uani 1 1 d . . .
O8 O 0.6789(7) 0.1418(8) 0.2195(4) 0.0228(11) Uani 1 1 d . . .
O9 O 1.2476(9) 0.5093(8) 0.1023(4) 0.0283(13) Uani 1 1 d . . .
O10 O 1.1435(8) 0.9371(8) 0.4249(4) 0.0237(11) Uani 1 1 d . . .
O11 O 0.9315(9) 0.1672(8) 0.3934(4) 0.0252(12) Uani 1 1 d . . .
O12 O 1.0888(9) 0.1662(10) 0.2125(5) 0.0442(18) Uani 1 1 d . . .
O13 O 0.4552(10) 0.3152(10) 0.1653(5) 0.0410(16) Uani 1 1 d . U .

loop_
_atom_site_aniso_label
_atom_site_aniso_U_11
_atom_site_aniso_U_22
_atom_site_aniso_U_33
_atom_site_aniso_U_23
_atom_site_aniso_U_13
_atom_site_aniso_U_12
U1 0.01873(17) 0.01203(16) 0.01010(19) 0.00155(12) 0.00423(13) 0.00381(13)
U2 0.01363(15) 0.01680(17) 0.00797(18) -0.00020(12) -0.00115(12) 0.00721(13)
Cs1 0.0457(9) 0.0375(8) 0.0477(11) 0.0174(6) 0.0208(7) 0.0300(7)
Cs2 0.0250(2) 0.0218(2) 0.0251(3) -0.00067(18) 0.00347(18) 0.01165(18)
Cs3 0.0415(3) 0.0294(3) 0.0212(3) 0.0028(2) 0.0029(2) 0.0125(2)
Cs4 0.0785(15) 0.1022(19) 0.0783(18) 0.0687(14) 0.0605(13) 0.0785(14)
Ge1 0.0183(3) 0.0132(3) 0.0100(4) 0.0000(3) -0.0025(3) 0.0093(3)
Ge2 0.0111(3) 0.0102(3) 0.0097(4) -0.0004(2) -0.0009(2) 0.0043(2)
Ge3 0.0529(6) 0.0136(4) 0.0130(4) -0.0016(3) 0.0153(4) -0.0015(4)
Ge4 0.0582(6) 0.0122(4) 0.0099(4) 0.0016(3) -0.0094(4) -0.0018(4)
O1 0.0082(18) 0.0092(18) 0.0088(18) 0.0007(9) 0.0012(9) 0.0044(11)
O2 0.019(2) 0.020(2) 0.009(3) -0.0018(19) 0.0017(19) 0.004(2)
O3 0.014(2) 0.017(2) 0.018(3) -0.0002(19) -0.0039(18) 0.0093(19)
O4 0.011(2) 0.026(3) 0.020(3) -0.007(2) -0.0009(19) 0.010(2)
O5 0.039(3) 0.017(3) 0.021(3) 0.002(2) 0.005(2) 0.007(2)
O6 0.031(3) 0.013(2) 0.013(3) 0.0023(19) 0.001(2) 0.006(2)
O7 0.041(3) 0.027(3) 0.023(3) 0.003(2) 0.018(3) 0.015(3)
O8 0.016(2) 0.031(3) 0.018(3) 0.003(2) -0.003(2) 0.009(2)
O9 0.035(3) 0.030(3) 0.019(3) 0.010(2) 0.007(2) 0.013(3)
O10 0.027(3) 0.036(3) 0.017(3) -0.001(2) 0.005(2) 0.021(2)
O11 0.035(3) 0.029(3) 0.010(3) -0.003(2) -0.004(2) 0.015(2)
O12 0.028(3) 0.048(4) 0.023(4) 0.001(3) 0.006(3) -0.011(3)
O13 0.0398(17) 0.0422(17) 0.0397(18) 0.0003(9) 0.0070(9) 0.0178(10)

loop_
_atom_type_symbol
_atom_type_description
_atom_type_scat_dispersion_real
_atom_type_scat_dispersion_imag
_atom_type_scat_source
O O 0.0106 0.0060 'International Tables Vol C Tables 4.2.6.8 and 6.1.1.4'
Ge Ge 0.1547 1.8001 'International Tables Vol C Tables 4.2.6.8 and 6.1.1.4'
Cs Cs -0.3680 2.1192 'International Tables Vol C Tables 4.2.6.8 and 6.1.1.4'
U U -9.6767 9.6646 'International Tables Vol C Tables 4.2.6.8 and 6.1.1.4'

loop_
_geom_angle_atom_site_label_1
_geom_angle_atom_site_label_2
_geom_angle_atom_site_label_3
_geom_angle
_geom_angle_site_symmetry_1
_geom_angle_site_symmetry_3
O5 U1 O5 180.00(17) 2_765 .
O5 U1 O7 91.5(2) 2_765 .
O5 U1 O7 88.5(2) . .
O5 U1 O7 88.5(2) 2_765 2_765
O5 U1 O7 91.5(2) . 2_765
O7 U1 O7 180.0 . 2_765
O5 U1 O9 88.7(2) 2_765 2_765
O5 U1 O9 91.3(2) . 2_765
O7 U1 O9 92.4(2) . 2_765
O7 U1 O9 87.6(2) 2_765 2_765
O5 U1 O9 91.3(2) 2_765 .
O5 U1 O9 88.7(2) . .
O7 U1 O9 87.6(2) . .
O7 U1 O9 92.4(2) 2_765 .
O9 U1 O9 180.0 2_765 .
O5 U1 Cs2 127.96(19) 2_765 1_655
O5 U1 Cs2 52.05(19) . 1_655
O7 U1 Cs2 52.19(16) . 1_655
O7 U1 Cs2 127.81(16) 2_765 1_655
O9 U1 Cs2 123.54(15) 2_765 1_655
O9 U1 Cs2 56.46(15) . 1_655
O5 U1 Cs2 52.04(19) 2_765 2_665
O5 U1 Cs2 127.95(19) . 2_665
O7 U1 Cs2 127.81(16) . 2_665
O7 U1 Cs2 52.19(16) 2_765 2_665
O9 U1 Cs2 56.46(15) 2_765 2_665
O9 U1 Cs2 123.54(15) . 2_665
Cs2 U1 Cs2 180.000(13) 1_655 2_665
O5 U1 Cs3 120.70(19) 2_765 .
O5 U1 Cs3 59.30(19) . .
O7 U1 Cs3 49.94(16) . .
O7 U1 Cs3 130.06(16) 2_765 .
O9 U1 Cs3 56.89(16) 2_765 .
O9 U1 Cs3 123.11(16) . .
Cs2 U1 Cs3 67.038(11) 1_655 .
Cs2 U1 Cs3 112.962(11) 2_665 .
O5 U1 Cs3 59.30(19) 2_765 2_765
O5 U1 Cs3 120.70(19) . 2_765
O7 U1 Cs3 130.06(16) . 2_765
O7 U1 Cs3 49.94(16) 2_765 2_765
O9 U1 Cs3 123.11(16) 2_765 2_765
O9 U1 Cs3 56.89(16) . 2_765
Cs2 U1 Cs3 112.962(11) 1_655 2_765
Cs2 U1 Cs3 67.038(11) 2_665 2_765
Cs3 U1 Cs3 180.000(15) . 2_765
O5 U1 Cs3 118.76(19) 2_765 1_655
O5 U1 Cs3 61.24(19) . 1_655
O7 U1 Cs3 117.31(17) . 1_655
O7 U1 Cs3 62.69(17) 2_765 1_655
O9 U1 Cs3 136.84(14) 2_765 1_655
O9 U1 Cs3 43.16(14) . 1_655
Cs2 U1 Cs3 66.753(11) 1_655 1_655
Cs2 U1 Cs3 113.247(11) 2_665 1_655
Cs3 U1 Cs3 118.923(13) . 1_655
Cs3 U1 Cs3 61.077(13) 2_765 1_655
O5 U1 Cs3 61.24(19) 2_765 2_665
O5 U1 Cs3 118.76(19) . 2_665
O7 U1 Cs3 62.69(17) . 2_665
O7 U1 Cs3 117.31(17) 2_765 2_665
O9 U1 Cs3 43.16(14) 2_765 2_665
O9 U1 Cs3 136.84(14) . 2_665
Cs2 U1 Cs3 113.247(11) 1_655 2_665
Cs2 U1 Cs3 66.753(11) 2_665 2_665
Cs3 U1 Cs3 61.077(13) . 2_665
Cs3 U1 Cs3 118.923(13) 2_765 2_665
Cs3 U1 Cs3 180.0 1_655 2_665
O10 U2 O10 180.0 2_776 .
O10 U2 O11 91.5(2) 2_776 2_766
O10 U2 O11 88.5(2) . 2_766
O10 U2 O11 88.5(2) 2_776 1_565
O10 U2 O11 91.5(2) . 1_565
O11 U2 O11 180.0(2) 2_766 1_565
O10 U2 O2 90.2(2) 2_776 2_776
O10 U2 O2 89.8(2) . 2_776
O11 U2 O2 88.1(2) 2_766 2_776
O11 U2 O2 91.9(2) 1_565 2_776
O10 U2 O2 89.8(2) 2_776 .
O10 U2 O2 90.2(2) . .
O11 U2 O2 91.9(2) 2_766 .
O11 U2 O2 88.1(2) 1_565 .
O2 U2 O2 180.0 2_776 .
O10 U2 Ge2 70.34(18) 2_776 2_776
O10 U2 Ge2 109.66(18) . 2_776
O11 U2 Ge2 73.18(14) 2_766 2_776
O11 U2 Ge2 106.82(14) 1_565 2_776
O2 U2 Ge2 25.60(13) 2_776 2_776
O2 U2 Ge2 154.41(13) . 2_776
O10 U2 Ge2 109.66(18) 2_776 .
O10 U2 Ge2 70.34(18) . .
O11 U2 Ge2 106.82(14) 2_766 .
O11 U2 Ge2 73.18(14) 1_565 .
O2 U2 Ge2 154.40(13) 2_776 .
O2 U2 Ge2 25.59(13) . .
Ge2 U2 Ge2 180.0 2_776 .
O10 U2 Cs4 41.74(18) 2_776 .
O10 U2 Cs4 138.26(18) . .
O11 U2 Cs4 133.20(15) 2_766 .
O11 U2 Cs4 46.80(15) 1_565 .
O2 U2 Cs4 91.17(13) 2_776 .
O2 U2 Cs4 88.83(13) . .
Ge2 U2 Cs4 86.78(4) 2_776 .
Ge2 U2 Cs4 93.22(4) . .
O10 U2 Cs4 138.26(18) 2_776 2_776
O10 U2 Cs4 41.74(18) . 2_776
O11 U2 Cs4 46.80(15) 2_766 2_776
O11 U2 Cs4 133.20(15) 1_565 2_776
O2 U2 Cs4 88.83(13) 2_776 2_776
O2 U2 Cs4 91.17(13) . 2_776
Ge2 U2 Cs4 93.22(4) 2_776 2_776
Ge2 U2 Cs4 86.78(4) . 2_776
Cs4 U2 Cs4 180.0 . 2_776
O10 U2 Cs1 100.96(18) 2_776 2_666
O10 U2 Cs1 79.04(18) . 2_666
O11 U2 Cs1 48.00(15) 2_766 2_666
O11 U2 Cs1 132.00(15) 1_565 2_666
O2 U2 Cs1 134.39(13) 2_776 2_666
O2 U2 Cs1 45.61(14) . 2_666
Ge2 U2 Cs1 120.76(3) 2_776 2_666
Ge2 U2 Cs1 59.24(3) . 2_666
Cs4 U2 Cs1 125.95(4) . 2_666
Cs4 U2 Cs1 54.05(4) 2_776 2_666
O10 U2 Cs1 79.04(18) 2_776 1_665
O10 U2 Cs1 100.96(18) . 1_665
O11 U2 Cs1 132.00(15) 2_766 1_665
O11 U2 Cs1 48.00(15) 1_565 1_665
O2 U2 Cs1 45.61(13) 2_776 1_665
O2 U2 Cs1 134.39(13) . 1_665
Ge2 U2 Cs1 59.24(3) 2_776 1_665
Ge2 U2 Cs1 120.76(3) . 1_665
Cs4 U2 Cs1 54.05(4) . 1_665
Cs4 U2 Cs1 125.95(4) 2_776 1_665
Cs1 U2 Cs1 180.0 2_666 1_665
Cs4 Cs1 O4 115.5(3) 2_676 1_455
Cs4 Cs1 O10 83.4(3) 2_676 1_455
O4 Cs1 O10 100.44(15) 1_455 1_455
Cs4 Cs1 O2 93.6(3) 2_676 2_666
O4 Cs1 O2 93.67(14) 1_455 2_666
O10 Cs1 O2 165.50(15) 1_455 2_666
Cs4 Cs1 O2 64.6(3) 2_676 .
O4 Cs1 O2 53.09(13) 1_455 .
O10 Cs1 O2 108.46(15) 1_455 .
O2 Cs1 O2 82.73(14) 2_666 .
Cs4 Cs1 O11 153.4(3) 2_676 1_455
O4 Cs1 O11 75.88(14) 1_455 1_455
O10 Cs1 O11 119.42(16) 1_455 1_455
O2 Cs1 O11 60.81(14) 2_666 1_455
O2 Cs1 O11 114.71(14) . 1_455
Cs4 Cs1 O3 63.5(3) 2_676 2_666
O4 Cs1 O3 142.82(14) 1_455 2_666
O10 Cs1 O3 115.75(14) 1_455 2_666
O2 Cs1 O3 51.01(12) 2_666 2_666
O2 Cs1 O3 104.38(13) . 2_666
O11 Cs1 O3 92.56(14) 1_455 2_666
Cs4 Cs1 O11 65.4(3) 2_676 2_666
O4 Cs1 O11 151.72(15) 1_455 2_666
O10 Cs1 O11 51.32(14) 1_455 2_666
O2 Cs1 O11 114.60(15) 2_666 2_666
O2 Cs1 O11 127.76(14) . 2_666
O11 Cs1 O11 116.64(11) 1_455 2_666
O3 Cs1 O11 64.78(13) 2_666 2_666
Cs4 Cs1 O1 156.2(3) 2_676 1_455
O4 Cs1 O1 45.25(16) 1_455 1_455
O10 Cs1 O1 86.85(18) 1_455 1_455
O2 Cs1 O1 100.92(17) 2_666 1_455
O2 Cs1 O1 98.34(17) . 1_455
O11 Cs1 O1 47.56(17) 1_455 1_455
O3 Cs1 O1 139.83(17) 2_666 1_455
O11 Cs1 O1 123.16(17) 2_666 1_455
Cs4 Cs1 Cs1 115.0(3) 2_676 2_566
O4 Cs1 Cs1 129.30(12) 1_455 2_566
O10 Cs1 Cs1 81.09(12) 1_455 2_566
O2 Cs1 Cs1 87.40(11) 2_666 2_566
O2 Cs1 Cs1 170.04(14) . 2_566
O11 Cs1 Cs1 60.74(11) 1_455 2_566
O3 Cs1 Cs1 68.00(10) 2_666 2_566
O11 Cs1 Cs1 55.90(11) 2_666 2_566
O1 Cs1 Cs1 84.76(15) 1_455 2_566
Cs4 Cs1 Ge2 89.5(3) 2_676 .
O4 Cs1 Ge2 26.71(9) 1_455 .
O10 Cs1 Ge2 104.69(11) 1_455 .
O2 Cs1 Ge2 89.44(10) 2_666 .
O2 Cs1 Ge2 26.45(10) . .
O11 Cs1 Ge2 96.68(11) 1_455 .
O3 Cs1 Ge2 126.62(9) 2_666 .
O11 Cs1 Ge2 145.22(11) 2_666 .
O1 Cs1 Ge2 71.94(14) 1_455 .
Cs1 Cs1 Ge2 155.43(9) 2_566 .
Cs4 Cs1 Cs4 125.1(3) 2_676 1_445
O4 Cs1 Cs4 119.18(12) 1_455 1_445
O10 Cs1 Cs4 83.25(11) 1_455 1_445
O2 Cs1 Cs4 86.95(10) 2_666 1_445
O2 Cs1 Cs4 166.40(11) . 1_445
O11 Cs1 Cs4 52.05(11) 1_455 1_445
O3 Cs1 Cs4 75.45(9) 2_666 1_445
O11 Cs1 Cs4 64.87(10) 2_666 1_445
O1 Cs1 Cs4 74.90(15) 1_455 1_445
Cs1 Cs1 Cs4 10.16(5) 2_566 1_445
Ge2 Cs1 Cs4 145.29(7) . 1_445
O12 Cs2 O8 93.64(15) 1_465 1_565
O12 Cs2 O10 73.78(16) 1_465 1_455
O8 Cs2 O10 105.39(15) 1_565 1_455
O12 Cs2 O7 99.01(16) 1_465 1_455
O8 Cs2 O7 142.76(15) 1_565 1_455
O10 Cs2 O7 111.75(14) 1_455 1_455
O12 Cs2 O5 90.04(16) 1_465 1_455
O8 Cs2 O5 92.94(15) 1_565 1_455
O10 Cs2 O5 156.04(15) 1_455 1_455
O7 Cs2 O5 52.46(14) 1_455 1_455
O12 Cs2 O1 136.88(18) 1_465 1_455
O8 Cs2 O1 129.48(17) 1_565 1_455
O10 Cs2 O1 91.40(19) 1_455 1_455
O7 Cs2 O1 48.68(19) 1_455 1_455
O5 Cs2 O1 88.57(19) 1_455 1_455
O12 Cs2 O4 167.85(16) 1_465 1_455
O8 Cs2 O4 85.05(13) 1_565 1_455
O10 Cs2 O4 94.89(14) 1_455 1_455
O7 Cs2 O4 89.16(14) 1_455 1_455
O5 Cs2 O4 102.08(14) 1_455 1_455
O1 Cs2 O4 45.64(17) 1_455 1_455
O12 Cs2 O9 141.02(16) 1_465 1_455
O8 Cs2 O9 93.02(14) 1_565 1_455
O10 Cs2 O9 140.13(14) 1_455 1_455
O7 Cs2 O9 56.14(14) 1_455 1_455
O5 Cs2 O9 51.27(14) 1_455 1_455
O1 Cs2 O9 50.90(18) 1_455 1_455
O4 Cs2 O9 51.11(14) 1_455 1_455
O12 Cs2 O13 47.09(15) 1_465 1_565
O8 Cs2 O13 48.39(15) 1_565 1_565
O10 Cs2 O13 99.04(16) 1_455 1_565
O7 Cs2 O13 125.03(17) 1_455 1_565
O5 Cs2 O13 81.51(16) 1_455 1_565
O1 Cs2 O13 169.5(2) 1_455 1_565
O4 Cs2 O13 133.39(14) 1_455 1_565
O9 Cs2 O13 119.14(15) 1_455 1_565
O12 Cs2 O6 46.96(13) 1_465 1_465
O8 Cs2 O6 139.57(13) 1_565 1_465
O10 Cs2 O6 60.75(13) 1_455 1_465
O7 Cs2 O6 66.37(13) 1_455 1_465
O5 Cs2 O6 95.29(14) 1_455 1_465
O1 Cs2 O6 90.29(16) 1_455 1_465
O4 Cs2 O6 131.13(12) 1_455 1_465
O9 Cs2 O6 122.49(13) 1_455 1_465
O13 Cs2 O6 93.95(14) 1_565 1_465
O12 Cs2 O3 94.30(13) 1_465 1_455
O8 Cs2 O3 162.45(13) 1_565 1_455
O10 Cs2 O3 62.15(13) 1_455 1_455
O7 Cs2 O3 50.64(13) 1_455 1_455
O5 Cs2 O3 102.68(13) 1_455 1_455
O1 Cs2 O3 44.46(16) 1_455 1_455
O4 Cs2 O3 83.91(11) 1_455 1_455
O9 Cs2 O3 90.62(12) 1_455 1_455
O13 Cs2 O3 141.37(13) 1_565 1_455
O6 Cs2 O3 47.60(11) 1_465 1_455
O12 Cs2 Ge4 163.76(12) 1_465 1_455
O8 Cs2 Ge4 96.97(10) 1_565 1_455
O10 Cs2 Ge4 114.80(10) 1_455 1_455
O7 Cs2 Ge4 65.27(11) 1_455 1_455
O5 Cs2 Ge4 77.20(10) 1_455 1_455
O1 Cs2 Ge4 34.58(14) 1_455 1_455
O4 Cs2 Ge4 27.14(9) 1_455 1_455
O9 Cs2 Ge4 26.30(10) 1_455 1_455
O13 Cs2 Ge4 138.07(11) 1_565 1_455
O6 Cs2 Ge4 123.45(8) 1_465 1_455
O3 Cs2 Ge4 79.04(8) 1_455 1_455
O6 Cs3 O13 170.38(16) 1_565 2_665
O6 Cs3 O5 102.00(14) 1_565 2_775
O13 Cs3 O5 87.49(17) 2_665 2_775
O6 Cs3 O9 79.13(15) 1_565 1_455
O13 Cs3 O9 95.11(17) 2_665 1_455
O5 Cs3 O9 136.54(15) 2_775 1_455
O6 Cs3 O7 69.29(14) 1_565 .
O13 Cs3 O7 102.79(16) 2_665 .
O5 Cs3 O7 136.16(15) 2_775 .
O9 Cs3 O7 85.53(14) 1_455 .
O6 Cs3 O9 124.85(14) 1_565 2_765
O13 Cs3 O9 47.95(16) 2_665 2_765
O5 Cs3 O9 114.34(14) 2_775 2_765
O9 Cs3 O9 98.59(13) 1_455 2_765
O7 Cs3 O9 55.67(14) . 2_765
O6 Cs3 O8 46.06(13) 1_565 1_565
O13 Cs3 O8 141.98(15) 2_665 1_565
O5 Cs3 O8 66.73(14) 2_775 1_565
O9 Cs3 O8 86.46(14) 1_455 1_565
O7 Cs3 O8 115.19(14) . 1_565
O9 Cs3 O8 168.76(13) 2_765 1_565
O6 Cs3 O5 93.37(14) 1_565 .
O13 Cs3 O5 84.60(15) 2_665 .
O5 Cs3 O5 92.32(14) 2_775 .
O9 Cs3 O5 131.14(13) 1_455 .
O7 Cs3 O5 47.67(13) . .
O9 Cs3 O5 47.45(13) 2_765 .
O8 Cs3 O5 122.13(12) 1_565 .
O6 Cs3 O12 44.11(14) 1_565 1_565
O13 Cs3 O12 142.93(16) 2_665 1_565
O5 Cs3 O12 63.86(16) 2_775 1_565
O9 Cs3 O12 121.77(15) 1_455 1_565
O7 Cs3 O12 85.18(17) . 1_565
O9 Cs3 O12 121.59(15) 2_765 1_565
O8 Cs3 O12 47.94(14) 1_565 1_565
O5 Cs3 O12 74.23(15) . 1_565
O6 Cs3 Ge1 27.31(9) 1_565 1_565
O13 Cs3 Ge1 162.29(13) 2_665 1_565
O5 Cs3 Ge1 74.86(11) 2_775 1_565
O9 Cs3 Ge1 96.68(11) 1_455 1_565
O7 Cs3 Ge1 91.28(11) . 1_565
O9 Cs3 Ge1 141.95(10) 2_765 1_565
O8 Cs3 Ge1 26.85(8) 1_565 1_565
O5 Cs3 Ge1 97.41(9) . 1_565
O12 Cs3 Ge1 26.54(10) 1_565 1_565
O6 Cs3 Ge4 149.04(10) 1_565 2_765
O13 Cs3 Ge4 26.11(12) 2_665 2_765
O5 Cs3 Ge4 93.41(11) 2_775 2_765
O9 Cs3 Ge4 107.60(11) 1_455 2_765
O7 Cs3 Ge4 80.95(10) . 2_765
O9 Cs3 Ge4 25.71(9) 2_765 2_765
O8 Cs3 Ge4 159.89(9) 1_565 2_765
O5 Cs3 Ge4 58.98(10) . 2_765
O12 Cs3 Ge4 127.22(10) 1_565 2_765
Ge1 Cs3 Ge4 153.71(2) 1_565 2_765
O6 Cs3 Ge4 61.85(9) 1_565 1_455
O13 Cs3 Ge4 110.47(12) 2_665 1_455
O5 Cs3 Ge4 148.40(11) 2_775 1_455
O9 Cs3 Ge4 22.44(11) 1_455 1_455
O7 Cs3 Ge4 66.81(10) . 1_455
O9 Cs3 Ge4 96.61(9) 2_765 1_455
O8 Cs3 Ge4 84.21(9) 1_565 1_455
O5 Cs3 Ge4 114.43(9) . 1_455
O12 Cs3 Ge4 105.96(10) 1_565 1_455
Ge1 Cs3 Ge4 84.81(2) 1_565 1_455
Ge4 Cs3 Ge4 114.30(2) 2_765 1_455
Cs1 Cs4 O2 101.9(3) 2_676 2_676
Cs1 Cs4 O3 104.0(3) 2_676 1_565
O2 Cs4 O3 117.75(15) 2_676 1_565
Cs1 Cs4 O10 82.8(3) 2_676 2_776
O2 Cs4 O10 114.92(15) 2_676 2_776
O3 Cs4 O10 123.77(14) 1_565 2_776
Cs1 Cs4 O11 102.1(3) 2_676 1_565
O2 Cs4 O11 151.36(17) 2_676 1_565
O3 Cs4 O11 70.65(14) 1_565 1_565
O10 Cs4 O11 53.60(14) 2_776 1_565
Cs1 Cs4 O2 73.1(3) 2_676 1_565
O2 Cs4 O2 84.29(14) 2_676 1_565
O3 Cs4 O2 52.23(13) 1_565 1_565
O10 Cs4 O2 152.08(16) 2_776 1_565
O11 Cs4 O2 117.61(15) 1_565 1_565
Cs1 Cs4 O4 53.1(3) 2_676 2_776
O2 Cs4 O4 50.95(13) 2_676 2_776
O3 Cs4 O4 136.57(14) 1_565 2_776
O10 Cs4 O4 92.34(14) 2_776 2_776
O11 Cs4 O4 142.60(15) 1_565 2_776
O2 Cs4 O4 84.44(14) 1_565 2_776
Cs1 Cs4 O10 149.9(3) 2_676 1_455
O2 Cs4 O10 50.40(13) 2_676 1_455
O3 Cs4 O10 100.54(15) 1_565 1_455
O10 Cs4 O10 97.89(14) 2_776 1_455
O11 Cs4 O10 102.27(15) 1_565 1_455
O2 Cs4 O10 110.03(13) 1_565 1_455
O4 Cs4 O10 96.88(12) 2_776 1_455
Cs1 Cs4 Ge2 95.8(3) 2_676 1_565
O2 Cs4 Ge2 94.42(11) 2_676 1_565
O3 Cs4 Ge2 27.92(8) 1_565 1_565
O10 Cs4 Ge2 150.36(11) 2_776 1_565
O11 Cs4 Ge2 98.42(11) 1_565 1_565
O2 Cs4 Ge2 27.37(9) 1_565 1_565
O4 Cs4 Ge2 110.50(11) 2_776 1_565
O10 Cs4 Ge2 97.82(11) 1_455 1_565
Cs1 Cs4 Cs1 54.9(3) 2_676 1_665
O2 Cs4 Cs1 154.72(14) 2_676 1_665
O3 Cs4 Cs1 65.74(9) 1_565 1_665
O10 Cs4 Cs1 75.19(11) 2_776 1_665
O11 Cs4 Cs1 53.60(11) 1_565 1_665
O2 Cs4 Cs1 79.43(10) 1_565 1_665
O4 Cs4 Cs1 107.85(12) 2_776 1_665
O10 Cs4 Cs1 154.44(11) 1_455 1_665
Ge2 Cs4 Cs1 79.82(4) 1_565 1_665
Cs1 Cs4 Ge2 79.3(3) 2_676 2_676
O2 Cs4 Ge2 24.41(10) 2_676 2_676
O3 Cs4 Ge2 133.15(10) 1_565 2_676
O10 Cs4 Ge2 103.07(11) 2_776 2_676
O11 Cs4 Ge2 155.57(12) 1_565 2_676
O2 Cs4 Ge2 86.34(10) 1_565 2_676
O4 Cs4 Ge2 26.79(8) 2_776 2_676
O10 Cs4 Ge2 71.22(9) 1_455 2_676
Ge2 Cs4 Ge2 105.73(5) 1_565 2_676
Cs1 Cs4 Ge2 134.11(9) 1_665 2_676
Cs1 Cs4 U2 91.1(3) 2_676 .
O2 Cs4 U2 133.72(12) 2_676 .
O3 Cs4 U2 101.21(9) 1_565 .
O10 Cs4 U2 22.77(10) 2_776 .
O11 Cs4 U2 30.84(10) 1_565 .
O2 Cs4 U2 141.69(10) 1_565 .
O4 Cs4 U2 114.04(10) 2_776 .
O10 Cs4 U2 101.04(10) 1_455 .
Ge2 Cs4 U2 128.58(5) 1_565 .
Cs1 Cs4 U2 63.28(3) 1_665 .
Ge2 Cs4 U2 125.59(5) 2_676 .
O11 Ge1 O12 120.1(3) . .
O11 Ge1 O8 115.6(3) . .
O12 Ge1 O8 116.4(3) . .
O11 Ge1 O6 106.5(3) . .
O12 Ge1 O6 94.6(3) . .
O8 Ge1 O6 97.0(3) . .
O11 Ge1 O1 92.9(3) . .
O12 Ge1 O1 71.6(3) . .
O8 Ge1 O1 77.6(3) . .
O6 Ge1 O1 160.2(3) . .
O11 Ge1 Cs3 157.62(19) . 1_545
O12 Ge1 Cs3 71.4(2) . 1_545
O8 Ge1 Cs3 68.65(19) . 1_545
O6 Ge1 Cs3 51.59(17) . 1_545
O1 Ge1 Cs3 109.3(3) . 1_545
O11 Ge1 Cs2 103.36(19) . 1_645
O12 Ge1 Cs2 44.9(3) . 1_645
O8 Ge1 Cs2 138.95(19) . 1_645
O6 Ge1 Cs2 58.17(17) . 1_645
O1 Ge1 Cs2 114.1(2) . 1_645
Cs3 Ge1 Cs2 70.396(17) 1_545 1_645
O11 Ge1 Cs4 39.54(19) . 1_545
O12 Ge1 Cs4 146.1(2) . 1_545
O8 Ge1 Cs4 76.18(19) . 1_545
O6 Ge1 Cs4 115.88(17) . 1_545
O1 Ge1 Cs4 81.7(2) . 1_545
Cs3 Ge1 Cs4 139.21(4) 1_545 1_545
Cs2 Ge1 Cs4 142.21(3) 1_645 1_545
O11 Ge1 Cs2 101.23(19) . 1_545
O12 Ge1 Cs2 138.5(2) . 1_545
O8 Ge1 Cs2 36.24(18) . 1_545
O6 Ge1 Cs2 68.98(17) . 1_545
O1 Ge1 Cs2 111.8(2) . 1_545
Cs3 Ge1 Cs2 68.729(16) 1_545 1_545
Cs2 Ge1 Cs2 125.97(2) 1_645 1_545
Cs4 Ge1 Cs2 70.73(4) 1_545 1_545
O11 Ge1 Cs1 41.75(19) . 1_655
O12 Ge1 Cs1 93.2(2) . 1_655
O8 Ge1 Cs1 109.80(19) . 1_655
O6 Ge1 Cs1 144.98(18) . 1_655
O1 Ge1 Cs1 52.6(3) . 1_655
Cs3 Ge1 Cs1 160.26(3) 1_545 1_655
Cs2 Ge1 Cs1 107.69(3) 1_645 1_655
Cs4 Ge1 Cs1 53.34(4) 1_545 1_655
Cs2 Ge1 Cs1 122.44(3) 1_545 1_655
O2 Ge2 O6 115.1(2) . 1_565
O2 Ge2 O4 106.7(2) . 1_455
O6 Ge2 O4 108.3(3) 1_565 1_455
O2 Ge2 O3 108.6(2) . .
O6 Ge2 O3 108.1(2) 1_565 .
O4 Ge2 O3 110.0(2) 1_455 .
O2 Ge2 U2 34.65(16) . .
O6 Ge2 U2 84.98(18) 1_565 .
O4 Ge2 U2 135.87(17) 1_455 .
O3 Ge2 U2 104.85(16) . .
O2 Ge2 Cs4 61.19(18) . 1_545
O6 Ge2 Cs4 155.86(19) 1_565 1_545
O4 Ge2 Cs4 95.09(19) 1_455 1_545
O3 Ge2 Cs4 56.53(17) . 1_545
U2 Ge2 Cs4 82.07(5) . 1_545
O2 Ge2 Cs1 55.16(16) . .
O6 Ge2 Cs1 124.07(18) 1_565 .
O4 Ge2 Cs1 51.75(18) 1_455 .
O3 Ge2 Cs1 127.63(17) . .
U2 Ge2 Cs1 85.54(3) . .
Cs4 Ge2 Cs1 75.16(4) 1_545 .
O2 Ge2 Cs4 44.67(17) . 2_676
O6 Ge2 Cs4 121.43(18) 1_565 2_676
O4 Ge2 Cs4 62.69(18) 1_455 2_676
O3 Ge2 Cs4 129.95(17) . 2_676
U2 Ge2 Cs4 74.35(5) . 2_676
Cs4 Ge2 Cs4 74.26(5) 1_545 2_676
Cs1 Ge2 Cs4 11.19(4) . 2_676
O2 Ge2 Cs1 52.18(17) . 2_666
O6 Ge2 Cs1 148.06(18) 1_565 2_666
O4 Ge2 Cs1 103.57(19) 1_455 2_666
O3 Ge2 Cs1 60.78(17) . 2_666
U2 Ge2 Cs1 70.97(3) . 2_666
Cs4 Ge2 Cs1 11.13(4) 1_545 2_666
Cs1 Ge2 Cs1 75.83(5) . 2_666
Cs4 Ge2 Cs1 72.73(4) 2_676 2_666
O2 Ge2 Cs2 108.94(16) . 1_655
O6 Ge2 Cs2 54.78(18) 1_565 1_655
O4 Ge2 Cs2 144.37(18) 1_455 1_655
O3 Ge2 Cs2 58.48(16) . 1_655
U2 Ge2 Cs2 77.814(15) . 1_655
Cs4 Ge2 Cs2 102.37(3) 1_545 1_655
Cs1 Ge2 Cs2 163.35(3) . 1_655
Cs4 Ge2 Cs2 152.16(5) 2_676 1_655
Cs1 Ge2 Cs2 98.57(3) 2_666 1_655
O2 Ge2 Cs2 101.15(17) . .
O6 Ge2 Cs2 69.87(18) 1_565 .
O4 Ge2 Cs2 46.23(17) 1_455 .
O3 Ge2 Cs2 147.15(17) . .
U2 Ge2 Cs2 107.530(17) . .
Cs4 Ge2 Cs2 133.65(3) 1_545 .
Cs1 Ge2 Cs2 61.08(3) . .
Cs4 Ge2 Cs2 65.73(3) 2_676 .
Cs1 Ge2 Cs2 136.71(3) 2_666 .
Cs2 Ge2 Cs2 123.94(2) 1_655 .
O2 Ge2 Cs3 150.97(17) . .
O6 Ge2 Cs3 37.12(18) 1_565 .
O4 Ge2 Cs3 82.96(19) 1_455 .
O3 Ge2 Cs3 92.80(17) . .
U2 Ge2 Cs3 121.869(19) . .
Cs4 Ge2 Cs3 146.74(5) 1_545 .
Cs1 Ge2 Cs3 125.20(4) . .
Cs4 Ge2 Cs3 131.11(4) 2_676 .
Cs1 Ge2 Cs3 153.53(3) 2_666 .
Cs2 Ge2 Cs3 65.455(15) 1_655 .
Cs2 Ge2 Cs3 65.382(15) . .
O7 Ge3 O3 114.1(3) . .
O7 Ge3 O8 124.1(3) . .
O3 Ge3 O8 111.3(2) . .
O7 Ge3 O13 102.5(3) . .
O3 Ge3 O13 102.9(3) . .
O8 Ge3 O13 97.3(3) . .
O7 Ge3 O1 84.6(3) . .
O3 Ge3 O1 80.6(3) . .
O8 Ge3 O1 72.4(3) . .
O13 Ge3 O1 169.7(3) . .
O7 Ge3 Cs2 53.1(2) . 1_655
O3 Ge3 Cs2 65.79(16) . 1_655
O8 Ge3 Cs2 128.61(16) . 1_655
O13 Ge3 Cs2 134.0(2) . 1_655
O1 Ge3 Cs2 56.2(2) . 1_655
O7 Ge3 Cs2 138.1(2) . 1_545
O3 Ge3 Cs2 105.79(16) . 1_545
O8 Ge3 Cs2 44.05(16) . 1_545
O13 Ge3 Cs2 55.1(2) . 1_545
O1 Ge3 Cs2 114.7(2) . 1_545
Cs2 Ge3 Cs2 167.57(3) 1_655 1_545
O7 Ge3 Cs3 70.0(2) . 2_665
O3 Ge3 Cs3 143.06(15) . 2_665
O8 Ge3 Cs3 91.78(18) . 2_665
O13 Ge3 Cs3 43.7(2) . 2_665
O1 Ge3 Cs3 135.3(2) . 2_665
Cs2 Ge3 Cs3 121.62(2) 1_655 2_665
Cs2 Ge3 Cs3 70.703(19) 1_545 2_665
O7 Ge3 Cs3 44.7(2) . .
O3 Ge3 Cs3 93.54(16) . .
O8 Ge3 Cs3 154.05(19) . .
O13 Ge3 Cs3 68.8(2) . .
O1 Ge3 Cs3 121.0(2) . .
Cs2 Ge3 Cs3 67.800(17) 1_655 .
Cs2 Ge3 Cs3 123.24(3) 1_545 .
Cs3 Ge3 Cs3 62.86(2) 2_665 .
O7 Ge3 Cs4 149.3(2) . 1_545
O3 Ge3 Cs4 37.57(16) . 1_545
O8 Ge3 Cs4 75.31(19) . 1_545
O13 Ge3 Cs4 97.5(2) . 1_545
O1 Ge3 Cs4 79.3(2) . 1_545
Cs2 Ge3 Cs4 96.39(4) 1_655 1_545
Cs2 Ge3 Cs4 72.57(4) 1_545 1_545
Cs3 Ge3 Cs4 137.94(4) 2_665 1_545
Cs3 Ge3 Cs4 126.77(4) . 1_545
O12 Ge4 O9 121.2(3) . .
O12 Ge4 O4 117.0(3) . .
O9 Ge4 O4 111.6(3) . .
O12 Ge4 O13 95.8(3) . 1_655
O9 Ge4 O13 102.8(3) . 1_655
O4 Ge4 O13 104.0(3) . 1_655
O12 Ge4 O1 67.6(3) . .
O9 Ge4 O1 92.0(3) . .
O4 Ge4 O1 79.4(3) . .
O13 Ge4 O1 162.1(3) 1_655 .
O12 Ge4 Cs2 124.3(3) . 1_655
O9 Ge4 Cs2 59.8(2) . 1_655
O4 Ge4 Cs2 59.36(17) . 1_655
O13 Ge4 Cs2 139.9(2) 1_655 1_655
O1 Ge4 Cs2 56.9(2) . 1_655
O12 Ge4 Cs3 89.7(2) . 2_765
O9 Ge4 Cs3 64.2(2) . 2_765
O4 Ge4 Cs3 146.21(16) . 2_765
O13 Ge4 Cs3 49.9(2) 1_655 2_765
O1 Ge4 Cs3 132.6(2) . 2_765
Cs2 Ge4 Cs3 123.56(3) 1_655 2_765
O12 Ge4 Cs2 42.4(3) . 1_645
O9 Ge4 Cs2 134.3(2) . 1_645
O4 Ge4 Cs2 112.39(18) . 1_645
O13 Ge4 Cs2 54.9(2) 1_655 1_645
O1 Ge4 Cs2 107.4(2) . 1_645
Cs2 Ge4 Cs2 162.17(3) 1_655 1_645
Cs3 Ge4 Cs2 72.64(2) 2_765 1_645
O12 Ge4 Cs3 155.0(2) . 1_655
O9 Ge4 Cs3 44.78(19) . 1_655
O4 Ge4 Cs3 87.69(17) . 1_655
O13 Ge4 Cs3 72.6(2) 1_655 1_655
O1 Ge4 Cs3 125.3(2) . 1_655
Cs2 Ge4 Cs3 70.729(18) 1_655 1_655
Cs3 Ge4 Cs3 65.70(2) 2_765 1_655
Cs2 Ge4 Cs3 126.47(3) 1_645 1_655
Ge1 O1 Ge4 93.8(3) . .
Ge1 O1 Ge3 91.3(3) . .
Ge4 O1 Ge3 138.9(5) . .
Ge1 O1 Cs2 175.8(4) . 1_655
Ge4 O1 Cs2 88.5(3) . 1_655
Ge3 O1 Cs2 89.3(3) . 1_655
Ge1 O1 Cs1 100.2(3) . 1_655
Ge4 O1 Cs1 99.8(3) . 1_655
Ge3 O1 Cs1 119.3(3) . 1_655
Cs2 O1 Cs1 75.92(18) 1_655 1_655
Ge2 O2 U2 119.8(2) . .
Ge2 O2 Cs4 110.9(2) . 2_676
U2 O2 Cs4 117.5(2) . 2_676
Ge2 O2 Cs1 102.2(2) . 2_666
U2 O2 Cs1 103.42(18) . 2_666
Cs4 O2 Cs1 98.81(15) 2_676 2_666
Ge2 O2 Cs1 98.4(2) . .
U2 O2 Cs1 130.5(2) . .
Cs4 O2 Cs1 13.47(6) 2_676 .
Cs1 O2 Cs1 97.27(14) 2_666 .
Ge2 O2 Cs4 91.4(2) . 1_545
U2 O2 Cs4 116.0(2) . 1_545
Cs4 O2 Cs4 95.71(14) 2_676 1_545
Cs1 O2 Cs4 13.28(5) 2_666 1_545
Cs1 O2 Cs4 91.30(13) . 1_545
Ge2 O3 Ge3 122.2(3) . .
Ge2 O3 Cs4 95.5(2) . 1_545
Ge3 O3 Cs4 122.3(2) . 1_545
Ge2 O3 Cs1 92.3(2) . 2_666
Ge3 O3 Cs1 132.9(2) . 2_666
Cs4 O3 Cs1 12.45(6) 1_545 2_666
Ge2 O3 Cs2 96.59(18) . 1_655
Ge3 O3 Cs2 87.29(18) . 1_655
Cs4 O3 Cs2 133.44(16) 1_545 1_655
Cs1 O3 Cs2 122.31(14) 2_666 1_655
Ge2 O4 Ge4 125.3(3) 1_655 .
Ge2 O4 Cs1 101.5(2) 1_655 1_655
Ge4 O4 Cs1 131.0(2) . 1_655
Ge2 O4 Cs2 111.4(2) 1_655 1_655
Ge4 O4 Cs2 93.5(2) . 1_655
Cs1 O4 Cs2 80.67(11) 1_655 1_655
Ge2 O4 Cs4 90.5(2) 1_655 2_776
Ge4 O4 Cs4 142.4(2) . 2_776
Cs1 O4 Cs4 11.37(5) 1_655 2_776
Cs2 O4 Cs4 82.00(11) 1_655 2_776
U1 O5 Cs3 161.6(3) . 2_775
U1 O5 Cs2 101.5(2) . 1_655
Cs3 O5 Cs2 96.89(15) 2_775 1_655
U1 O5 Cs3 95.4(2) . .
Cs3 O5 Cs3 87.68(14) 2_775 .
Cs2 O5 Cs3 82.63(13) 1_655 .
Ge2 O6 Ge1 132.9(3) 1_545 .
Ge2 O6 Cs3 123.1(2) 1_545 1_545
Ge1 O6 Cs3 101.1(2) . 1_545
Ge2 O6 Cs2 100.9(2) 1_545 1_645
Ge1 O6 Cs2 95.3(2) . 1_645
Cs3 O6 Cs2 88.32(13) 1_545 1_645
Ge3 O7 U1 142.8(3) . .
Ge3 O7 Cs2 101.8(3) . 1_655
U1 O7 Cs2 94.41(19) . 1_655
Ge3 O7 Cs3 114.2(2) . .
U1 O7 Cs3 99.0(2) . .
Cs2 O7 Cs3 89.72(14) 1_655 .
Ge1 O8 Ge3 117.5(3) . .
Ge1 O8 Cs2 124.0(3) . 1_545
Ge3 O8 Cs2 112.4(2) . 1_545
Ge1 O8 Cs3 84.51(19) . 1_545
Ge3 O8 Cs3 124.9(2) . 1_545
Cs2 O8 Cs3 87.13(13) 1_545 1_545
Ge4 O9 U1 138.9(3) . .
Ge4 O9 Cs3 112.8(3) . 1_655
U1 O9 Cs3 108.1(2) . 1_655
Ge4 O9 Cs2 93.9(2) . 1_655
U1 O9 Cs2 89.84(18) . 1_655
Cs3 O9 Cs2 90.84(14) 1_655 1_655
Ge4 O9 Cs3 90.1(2) . 2_765
U1 O9 Cs3 91.49(19) . 2_765
Cs3 O9 Cs3 81.40(13) 1_655 2_765
Cs2 O9 Cs3 172.16(18) 1_655 2_765
U2 O10 Cs2 150.8(3) . 1_655
U2 O10 Cs1 119.6(3) . 1_655
Cs2 O10 Cs1 82.84(13) 1_655 1_655
U2 O10 Cs4 115.5(2) . 2_776
Cs2 O10 Cs4 90.56(13) 1_655 2_776
Cs1 O10 Cs4 13.82(6) 1_655 2_776
U2 O10 Cs4 102.2(2) . 1_655
Cs2 O10 Cs4 93.83(14) 1_655 1_655
Cs1 O10 Cs4 94.06(14) 1_655 1_655
Cs4 O10 Cs4 82.11(13) 2_776 1_655
Ge1 O11 U2 128.0(3) . 1_545
Ge1 O11 Cs4 120.1(3) . 1_545
U2 O11 Cs4 102.4(2) 1_545 1_545
Ge1 O11 Cs1 117.4(3) . 1_655
U2 O11 Cs1 101.20(19) 1_545 1_655
Cs4 O11 Cs1 74.36(13) 1_545 1_655
Ge1 O11 Cs1 129.3(3) . 2_666
U2 O11 Cs1 98.11(19) 1_545 2_666
Cs4 O11 Cs1 12.48(5) 1_545 2_666
Cs1 O11 Cs1 63.36(11) 1_655 2_666
Ge4 O12 Ge1 125.2(5) . .
Ge4 O12 Cs2 115.5(3) . 1_645
Ge1 O12 Cs2 111.4(3) . 1_645
Ge4 O12 Cs3 128.5(3) . 1_545
Ge1 O12 Cs3 82.1(2) . 1_545
Cs2 O12 Cs3 84.23(16) 1_645 1_545
Ge4 O13 Ge3 137.0(4) 1_455 .
Ge4 O13 Cs3 104.0(3) 1_455 2_665
Ge3 O13 Cs3 112.8(3) . 2_665
Ge4 O13 Cs2 99.5(3) 1_455 1_545
Ge3 O13 Cs2 99.3(3) . 1_545
Cs3 O13 Cs2 94.04(18) 2_665 1_545

loop_
_geom_bond_atom_site_label_1
_geom_bond_atom_site_label_2
_geom_bond_distance
_geom_bond_site_symmetry_2
U1 O5 1.824(5) 2_765
U1 O5 1.824(5) .
U1 O7 2.217(5) .
U1 O7 2.217(5) 2_765
U1 O9 2.228(6) 2_765
U1 O9 2.228(6) .
U1 Cs2 4.0153(6) 1_655
U1 Cs2 4.0153(6) 2_665
U1 Cs3 4.2487(6) .
U1 Cs3 4.2487(6) 2_765
U1 Cs3 4.4006(6) 1_655
U1 Cs3 4.4006(6) 2_665
U2 O10 1.824(5) 2_776
U2 O10 1.824(5) .
U2 O11 2.233(6) 2_766
U2 O11 2.233(6) 1_565
U2 O2 2.263(5) 2_776
U2 O2 2.263(5) .
U2 Ge2 3.4555(7) 2_776
U2 Ge2 3.4556(7) .
U2 Cs4 4.2543(19) .
U2 Cs4 4.2543(19) 2_776
U2 Cs1 4.2776(18) 2_666
U2 Cs1 4.2776(18) 1_665
Cs1 Cs4 0.754(3) 2_676
Cs1 O4 3.061(6) 1_455
Cs1 O10 3.133(6) 1_455
Cs1 O2 3.142(6) 2_666
Cs1 O2 3.168(5) .
Cs1 O11 3.241(6) 1_455
Cs1 O3 3.396(6) 2_666
Cs1 O11 3.414(6) 2_666
Cs1 O1 3.487(9) 1_455
Cs1 Cs1 3.498(4) 2_566
Cs1 Ge2 3.819(2) .
Cs1 Cs4 3.877(3) 1_445
Cs2 O12 3.063(8) 1_465
Cs2 O8 3.080(5) 1_565
Cs2 O10 3.129(5) 1_455
Cs2 O7 3.182(6) 1_455
Cs2 O5 3.231(6) 1_455
Cs2 O1 3.240(8) 1_455
Cs2 O4 3.331(5) 1_455
Cs2 O9 3.347(6) 1_455
Cs2 O13 3.403(7) 1_565
Cs2 O6 3.450(5) 1_465
Cs2 O3 3.558(5) 1_455
Cs2 Ge4 3.8643(11) 1_455
Cs3 O6 3.097(5) 1_565
Cs3 O13 3.117(8) 2_665
Cs3 O5 3.149(5) 2_775
Cs3 O9 3.166(6) 1_455
Cs3 O7 3.293(6) .
Cs3 O9 3.560(6) 2_765
Cs3 O8 3.629(6) 1_565
Cs3 O5 3.670(6) .
Cs3 O12 3.711(6) 1_565
Cs3 Ge1 3.8783(9) 1_565
Cs3 Ge4 3.9560(12) 2_765
Cs3 Ge4 4.1447(11) 1_455
Cs4 O2 2.926(5) 2_676
Cs4 O3 3.134(6) 1_565
Cs4 O10 3.138(6) 2_776
Cs4 O11 3.175(6) 1_565
Cs4 O2 3.277(6) 1_565
Cs4 O4 3.454(6) 2_776
Cs4 O10 3.693(6) 1_455
Cs4 Ge2 3.739(2) 1_565
Cs4 Ge2 3.887(2) 2_676
Ge1 O11 1.736(6) .
Ge1 O12 1.749(6) .
Ge1 O8 1.760(5) .
Ge1 O6 1.813(5) .
Ge1 O1 2.011(8) .
Ge2 O2 1.720(5) .
Ge2 O6 1.737(5) 1_565
Ge2 O4 1.752(5) 1_455
Ge2 O3 1.759(5) .
Ge3 O7 1.692(6) .
Ge3 O3 1.766(5) .
Ge3 O8 1.767(6) .
Ge3 O13 1.794(7) .
Ge3 O1 2.202(8) .
Ge4 O12 1.712(6) .
Ge4 O9 1.716(6) .
Ge4 O4 1.766(5) .
Ge4 O13 1.794(7) 1_655
Ge4 O1 2.194(8) .
